data_9014079
loop_
_publ_author_name
'Mereiter, K.'
'Vollenkle, H.'

_publ_section_title
;
 Die Kristallstruktur von beta-pentakalium-[mu3-oxo-hexa-mu-sulfato-
 triquatriesen(III)]-Heptahydrat - eine monokline Modifikation des
 Masschen Salzes
;
_journal_name_full 'Acta Crystallographica, Section B'
_journal_page_first 378
_journal_page_last 384
_journal_paper_doi 10.1107/S0567740878003180
_journal_volume 34
_journal_year 1978
_chemical_compound_source Synthetic
_chemical_formula_sum 'Fe3 H20 K5 O35 S6'
_space_group_IT_number 14
_symmetry_space_group_name_Hall '-P 2ybc'
_symmetry_space_group_name_H-M 'P 1 21/c 1'
_cell_angle_alpha 90
_cell_angle_beta 92.38
_cell_angle_gamma 90
_cell_length_a 9.491
_cell_length_b 18.474
_cell_length_c 18.109
_cell_formula_units_Z 4
_cell_volume 3172.434
_database_code_amcsd 0019784
_exptl_crystal_density_diffrn 2.378
_cod_original_formula_sum 'K5 Fe3 S6 O35 H20'
_cod_database_code 9014079
_amcsd_formula_title beta-K5Fe3O(SO4)6*10H2O

loop_
_space_group_symop_operation_xyz
x,y,z
x,1/2-y,1/2+z
-x,1/2+y,1/2-z
-x,-y,-z

loop_
_atom_site_aniso_label
_atom_site_aniso_U_11
_atom_site_aniso_U_22
_atom_site_aniso_U_33
_atom_site_aniso_U_12
_atom_site_aniso_U_13
_atom_site_aniso_U_23
K1 0.02850 0.03600 0.02440 -0.00510 0.00020 0.00030
K2 0.03940 0.03070 0.04340 -0.00110 -0.00440 0.00220
K3 0.03680 0.03190 0.03560 -0.00260 -0.00140 -0.00580
K4 0.03630 0.03210 0.07080 0.01190 -0.01550 -0.00260
K5 0.05130 0.03390 0.03100 0.00330 0.00820 0.00670
Fe1 0.01230 0.01380 0.01080 0.00080 -0.00030 -0.00090
Fe2 0.01250 0.01470 0.01160 0.00050 -0.00080 -0.00040
Fe3 0.01360 0.01640 0.01110 0.00140 -0.00010 -0.00030
S1 0.01770 0.01460 0.01350 0.00040 -0.00020 -0.00320
S2 0.01760 0.01420 0.01640 -0.00140 0.00040 0.00350
S3 0.01620 0.01450 0.01920 -0.00150 0.00020 -0.00090
S4 0.01310 0.01660 0.01830 0.00130 -0.00010 0.00060
S5 0.01940 0.01700 0.01490 0.00280 -0.00260 0.00140
S6 0.01830 0.01540 0.01600 0.00070 -0.00250 -0.00370
O1 0.02720 0.01600 0.01360 0.00400 -0.00660 -0.00310
O2 0.01870 0.02920 0.01450 0.00520 0.00000 -0.00550
O3 0.02160 0.02900 0.01780 -0.00030 0.00430 -0.00290
O4 0.03540 0.01660 0.02780 -0.00450 -0.00460 -0.00240
O5 0.02080 0.01890 0.01470 0.00250 0.00230 0.00430
O6 0.01870 0.02480 0.03690 0.00140 0.00040 0.01630
O7 0.03350 0.04810 0.01630 0.00620 0.00380 0.00940
O8 0.03980 0.01730 0.03850 0.00230 -0.00850 -0.00630
O9 0.03400 0.02420 0.01780 -0.01220 0.00660 -0.00260
O10 0.01890 0.02080 0.01990 -0.00150 0.00300 -0.00260
O11 0.01970 0.02800 0.02970 -0.00330 -0.00200 -0.00120
O12 0.02420 0.02200 0.03710 0.00190 0.00100 0.00170
O13 0.01760 0.02710 0.01630 0.00530 -0.00290 -0.00280
O14 0.02120 0.01710 0.02420 0.00410 -0.00790 -0.00300
O15 0.01670 0.02970 0.03270 -0.00010 0.00290 -0.00460
O16 0.03590 0.02060 0.03480 0.00330 -0.00300 0.00070
O17 0.02280 0.03750 0.02810 0.00840 0.00880 0.01290
O18 0.02290 0.04050 0.01960 0.00450 -0.00010 0.01060
O19 0.03830 0.03320 0.01460 -0.00350 -0.00560 -0.00140
O20 0.04740 0.02210 0.04410 0.00400 -0.01440 -0.00400
O21 0.01880 0.05290 0.02440 -0.00840 0.00260 -0.01780
O22 0.02740 0.02370 0.01940 -0.00600 0.00280 -0.01070
O23 0.02220 0.04360 0.02260 0.00390 -0.01090 -0.00530
O24 0.07670 0.02070 0.02910 0.00970 -0.00730 -0.00730
O25 0.01320 0.01940 0.01130 0.00300 0.00000 -0.00060
O26 0.01100 0.02430 0.03440 0.00050 -0.00230 0.00120
O27 0.02530 0.04100 0.01530 0.00820 -0.00330 -0.00810
O28 0.02780 0.02660 0.01580 0.00430 0.00490 0.00390
O29 0.05730 0.13690 0.07250 -0.01670 -0.02190 0.04730
O30 0.09480 0.09310 0.10400 0.01370 -0.01940 -0.03930
O31 0.03300 0.03620 0.07110 0.00630 0.00490 0.00430
O32 0.07770 0.08090 0.05320 -0.00480 0.02120 0.01280
O33 0.04510 0.07300 0.05600 0.01180 -0.00190 -0.01290
O34 0.02780 0.05520 0.04630 -0.00320 0.00690 0.00100
O35 0.04430 0.04370 0.03510 -0.02140 -0.00660 0.01330

loop_
_atom_site_label
_atom_site_fract_x
_atom_site_fract_y
_atom_site_fract_z
_atom_site_U_iso_or_equiv
K1 0.54292 0.15530 0.24569 ?
K2 0.63730 0.22467 0.03809 ?
K3 0.27069 0.10196 0.04945 ?
K4 0.12321 0.20390 0.27225 ?
K5 0.32772 0.11218 0.44202 ?
Fe1 0.31502 0.41637 0.25680 ?
Fe2 0.63302 0.40832 0.34178 ?
Fe3 0.59817 0.39747 0.15754 ?
S1 0.38938 0.52069 0.39218 ?
S2 0.39733 0.29594 0.38248 ?
S3 0.77980 0.52338 0.24094 ?
S4 0.81386 0.29505 0.24462 ?
S5 0.36347 0.51355 0.10713 ?
S6 0.31755 0.29533 0.12788 ?
O1 0.32850 0.50850 0.31600 ?
O2 0.50770 0.46880 0.40520 ?
O3 0.28250 0.50640 0.44560 ?
O4 0.44140 0.59410 0.39770 ?
O5 0.30590 0.35450 0.34860 ?
O6 0.54770 0.31700 0.37540 ?
O7 0.36980 0.29000 0.46010 ?
O8 0.37370 0.22820 0.34360 ?
O9 0.73050 0.50070 0.31490 ?
O10 0.76460 0.46130 0.18930 ?
O11 0.92970 0.54230 0.24900 ?
O12 0.69890 0.58520 0.21480 ?
O13 0.79140 0.34820 0.30470 ?
O14 0.69800 0.30450 0.18660 ?
O15 0.95000 0.31000 0.21380 ?
O16 0.80670 0.22170 0.27200 ?
O17 0.50760 0.48150 0.10640 ?
O18 0.28490 0.47790 0.16590 ?
O19 0.29030 0.50080 0.03650 ?
O20 0.37950 0.58970 0.12200 ?
O21 0.45030 0.33200 0.10800 ?
O22 0.27190 0.32660 0.19900 ?
O23 0.21190 0.31010 0.06960 ?
O24 0.34300 0.21910 0.13870 ?
O25 0.51530 0.40890 0.25130 ?
O26 0.10000 0.42410 0.26770 ?
O27 0.75910 0.40420 0.43820 ?
O28 0.70530 0.38540 0.06050 ?
O29 0.00330 0.06880 0.09920 ?
O30 0.91860 0.21250 0.07730 ?
O31 0.98140 0.40500 0.06070 ?
O32 0.96070 0.55670 0.08650 ?
O33 0.92830 0.73100 0.07250 ?
O34 0.96270 0.88350 0.06700 ?
O35 0.78190 0.20850 0.42990 ?
H1 0.05100 0.45800 0.25900 0.05070
H2 0.05900 0.38700 0.24900 0.05070
H3 0.74100 0.43600 0.47300 0.05070
H4 0.85500 0.40000 0.43100 0.05070
H5 0.70800 0.42200 0.04000 0.05070
H6 0.81800 0.37600 0.06100 0.05070
H7 -0.08000 0.04200 0.08100 0.07600
H8 0.02400 0.05000 0.15100 0.07600
H9 0.92300 0.24200 0.12000 0.07600
H10 0.94800 0.16300 0.08900 0.07600
H11 0.05700 0.37300 0.08300 0.07600
H12 -0.00100 0.44000 0.07300 0.07600
H13 0.00200 0.57900 0.13500 0.07600
H14 0.99000 0.58800 0.05500 0.07600
H15 0.89500 0.73500 0.02100 0.07600
H16 0.02200 0.71700 0.07100 0.07600
H17 0.91800 0.90200 0.09900 0.07600
H18 0.94700 0.83100 0.07200 0.07600
H19 0.78700 0.22900 0.38800 0.07600
H20 0.74900 0.17100 0.42200 0.00100

loop_
_cod_related_entry_id
_cod_related_entry_database
_cod_related_entry_code
1 AMCSD 0019784
